data_1542735
loop_
_publ_author_name
'Che, Chao'
'Huang, Qianwen'
'Zheng, Hanliang'
'Zhu, Gangguo'

_publ_section_title
;
 Copper-catalyzed cascade annulation of unsaturated \a-bromocarbonyls with
 enynals: a facile access to ketones from aldehydes
;
_journal_issue 7
_journal_name_full 'Chem. Sci.'
_journal_page_first 4134
_journal_paper_doi 10.1039/C5SC04980F
_journal_volume 7
_journal_year 2016
_chemical_formula_sum 'C19 H19 Cl O6'
_chemical_formula_weight 378.79
_chemical_name_systematic
; 
 ? 
;
_space_group_IT_number 2
_symmetry_cell_setting triclinic
_symmetry_space_group_name_Hall '-P 1'
_symmetry_space_group_name_H-M 'P -1'
_atom_sites_solution_hydrogens geom
_atom_sites_solution_primary direct
_atom_sites_solution_secondary difmap
_audit_creation_method SHELXL-97
_audit_update_record
;
2015-12-01 deposited with the CCDC.
2016-03-04 downloaded from the CCDC.
;
_cell_angle_alpha 90.309(7)
_cell_angle_beta 90.735(7)
_cell_angle_gamma 101.280(7)
_cell_formula_units_Z 4
_cell_length_a 9.9793(12)
_cell_length_b 11.9540(15)
_cell_length_c 15.515(2)
_cell_measurement_reflns_used 6895
_cell_measurement_temperature 296(2)
_cell_measurement_theta_max 25.64
_cell_measurement_theta_min 2.45
_cell_volume 1814.9(4)
_computing_cell_refinement 'Bruker XSCANS'
_computing_data_collection 'Bruker XSCANS'
_computing_data_reduction 'Bruker SHELXTL'
_computing_molecular_graphics 'Bruker SHELXTL'
_computing_publication_material 'Bruker SHELXTL'
_computing_structure_refinement 'SHELXL-97 (Sheldrick, 1997)'
_computing_structure_solution 'SHELXS-97 (Sheldrick, 1990)'
_diffrn_ambient_temperature 296(2)
_diffrn_measured_fraction_theta_full 0.993
_diffrn_measured_fraction_theta_max 0.993
_diffrn_measurement_device_type 'Bruker P4'
_diffrn_measurement_method '\w scans'
_diffrn_radiation_monochromator graphite
_diffrn_radiation_source 'fine-focus sealed tube'
_diffrn_radiation_type MoK\a
_diffrn_radiation_wavelength 0.71073
_diffrn_reflns_av_R_equivalents 0.0639
_diffrn_reflns_av_sigmaI/netI 0.0440
_diffrn_reflns_limit_h_max 12
_diffrn_reflns_limit_h_min -12
_diffrn_reflns_limit_k_max 15
_diffrn_reflns_limit_k_min -15
_diffrn_reflns_limit_l_max 20
_diffrn_reflns_limit_l_min -20
_diffrn_reflns_number 61116
_diffrn_reflns_theta_full 27.44
_diffrn_reflns_theta_max 27.44
_diffrn_reflns_theta_min 1.31
_exptl_absorpt_coefficient_mu 0.243
_exptl_absorpt_correction_T_max 0.976
_exptl_absorpt_correction_T_min 0.943
_exptl_absorpt_correction_type none
_exptl_crystal_colour colourless
_exptl_crystal_density_diffrn 1.386
_exptl_crystal_density_method 'not measured'
_exptl_crystal_description block
_exptl_crystal_F_000 792
_exptl_crystal_size_max 0.2
_exptl_crystal_size_mid 0.2
_exptl_crystal_size_min 0.1
_refine_diff_density_max 0.870
_refine_diff_density_min -0.352
_refine_diff_density_rms 0.057
_refine_ls_extinction_method none
_refine_ls_goodness_of_fit_ref 1.017
_refine_ls_hydrogen_treatment mixed
_refine_ls_matrix_type full
_refine_ls_number_parameters 470
_refine_ls_number_reflns 8218
_refine_ls_number_restraints 26
_refine_ls_restrained_S_all 1.045
_refine_ls_R_factor_all 0.1273
_refine_ls_R_factor_gt 0.0720
_refine_ls_shift/su_max 0.000
_refine_ls_shift/su_mean 0.000
_refine_ls_structure_factor_coef Fsqd
_refine_ls_weighting_details 'calc w=1/[\s^2^(Fo^2^)+(0.0861P)^2^+1.7887P] where P=(Fo^2^+2Fc^2^)/3'
_refine_ls_weighting_scheme calc
_refine_ls_wR_factor_gt 0.1765
_refine_ls_wR_factor_ref 0.2177
_reflns_number_gt 4660
_reflns_number_total 8218
_reflns_threshold_expression >2sigma(I)
_cod_data_source_file c5sc04980f2.cif
_cod_data_source_block a
_cod_depositor_comments
;
The following automatic conversions were performed:

'_symmetry_cell_setting' value 'Triclinic' changed to 'triclinic'
according to
/usr/data/users/saulius/crontab/automatic-downloads/rss-feeds/RSC/lib/dictionaries/cif_core.dic
dictionary named 'cif_core.dic' version 2.4.2 from 2011-04-26.

Automatic conversion script
Id: cif_fix_values 4268 2015-11-12 08:31:59Z antanas 

 Adding full bibliography for 1542733--1542735.cif.
;
_cod_original_cell_volume 1814.8(4)
_cod_original_sg_symbol_H-M P-1
_cod_database_code 1542735

loop_
_symmetry_equiv_pos_as_xyz
'x, y, z'
'-x, -y, -z'

loop_
_atom_site_label
_atom_site_type_symbol
_atom_site_fract_x
_atom_site_fract_y
_atom_site_fract_z
_atom_site_U_iso_or_equiv
_atom_site_adp_type
_atom_site_occupancy
_atom_site_symmetry_multiplicity
_atom_site_calc_flag
_atom_site_refinement_flags
Cl1 Cl 0.58966(12) 0.29655(10) 0.07394(7) 0.0780(4) Uani 1 1 d .
Cl2 Cl 0.19003(13) 0.70383(12) -0.56897(8) 0.0921(4) Uani 1 1 d .
O1 O 0.7449(2) 0.58752(19) -0.29487(15) 0.0467(5) Uani 1 1 d .
O2 O 0.4003(3) 0.2337(2) -0.2458(2) 0.0848(9) Uani 1 1 d .
O3 O 0.4486(4) 0.7818(3) -0.2604(2) 0.0999(12) Uani 1 1 d .
O4 O 0.4853(4) 0.8611(3) -0.3867(2) 0.1020(12) Uani 1 1 d .
O5 O 0.7394(3) 0.7572(3) -0.48380(19) 0.0750(8) Uani 1 1 d .
O6 O 0.7860(3) 0.8736(2) -0.37037(16) 0.0647(7) Uani 1 1 d .
O7 O 0.2013(2) 0.40796(19) -0.20075(15) 0.0498(6) Uani 1 1 d .
O8 O 0.0290(4) 0.7654(2) -0.2523(2) 0.0926(10) Uani 1 1 d .
O9 O -0.1859(3) 0.2150(3) -0.2428(2) 0.0869(10) Uani 1 1 d .
O10 O -0.1965(3) 0.1469(3) -0.1102(2) 0.0837(9) Uani 1 1 d .
O11 O 0.1162(4) 0.2390(3) -0.0139(2) 0.0900(10) Uani 1 1 d .
O12 O 0.0941(4) 0.1184(3) -0.12445(19) 0.0817(9) Uani 1 1 d .
C1 C 0.5954(4) 0.3751(3) -0.0207(2) 0.0538(9) Uani 1 1 d .
C2 C 0.6640(3) 0.4874(3) -0.0200(2) 0.0508(8) Uani 1 1 d .
H2A H 0.7059 0.5205 0.0303 0.061 Uiso 1 1 calc R
C3 C 0.6694(3) 0.5498(3) -0.0953(2) 0.0462(8) Uani 1 1 d .
H3A H 0.7161 0.6252 -0.0953 0.055 Uiso 1 1 calc R
C4 C 0.6061(3) 0.5017(3) -0.1706(2) 0.0413(7) Uani 1 1 d .
C5 C 0.6104(3) 0.5631(3) -0.2531(2) 0.0403(7) Uani 1 1 d .
C6 C 0.6769(3) 0.6796(3) -0.2731(2) 0.0429(7) Uani 1 1 d .
H6A H 0.7128 0.7340 -0.2270 0.051 Uiso 1 1 calc R
C7 C 0.6078(3) 0.7180(3) -0.3536(2) 0.0466(8) Uani 1 1 d .
C8 C 0.5302(3) 0.6040(3) -0.3936(2) 0.0535(9) Uani 1 1 d .
H8A H 0.4476 0.6149 -0.4233 0.064 Uiso 1 1 calc R
H8B H 0.5873 0.5738 -0.4343 0.064 Uiso 1 1 calc R
C9 C 0.4954(3) 0.5230(3) -0.3169(2) 0.0475(8) Uani 1 1 d .
H9A H 0.4102 0.5360 -0.2917 0.057 Uiso 1 1 calc R
C10 C 0.4823(4) 0.3954(3) -0.3330(2) 0.0571(9) Uani 1 1 d .
H10A H 0.4037 0.3683 -0.3703 0.069 Uiso 1 1 calc R
H10B H 0.5630 0.3817 -0.3621 0.069 Uiso 1 1 calc R
C11 C 0.4660(4) 0.3307(3) -0.2497(3) 0.0572(9) Uani 1 1 d .
C12 C 0.5349(3) 0.3882(3) -0.1698(2) 0.0491(8) Uani 1 1 d .
C13 C 0.5302(4) 0.3259(3) -0.0936(3) 0.0561(9) Uani 1 1 d .
H13A H 0.4826 0.2508 -0.0923 0.067 Uiso 1 1 calc R
C14 C 0.5066(4) 0.7911(3) -0.3266(3) 0.0569(9) Uani 1 1 d .
C15 C 0.3911(7) 0.9356(6) -0.3672(5) 0.140(3) Uani 1 1 d DU
H15A H 0.3057 0.9091 -0.3982 0.168 Uiso 1 1 calc R
H15B H 0.3721 0.9323 -0.3060 0.168 Uiso 1 1 calc R
C16 C 0.4406(11) 1.0420(7) -0.3885(6) 0.190(4) Uani 1 1 d DU
H16A H 0.3762 1.0889 -0.3739 0.285 Uiso 1 1 calc R
H16B H 0.4566 1.0461 -0.4494 0.285 Uiso 1 1 calc R
H16C H 0.5250 1.0687 -0.3578 0.285 Uiso 1 1 calc R
C17 C 0.7165(4) 0.7834(3) -0.4126(2) 0.0508(8) Uani 1 1 d .
C18 C 0.8979(5) 0.9442(4) -0.4157(3) 0.0772(13) Uani 1 1 d .
H18A H 0.9532 0.8964 -0.4432 0.093 Uiso 1 1 calc R
H18B H 0.8620 0.9877 -0.4600 0.093 Uiso 1 1 calc R
C19 C 0.9808(6) 1.0211(4) -0.3545(3) 0.0992(17) Uani 1 1 d .
H19A H 1.0555 1.0675 -0.3840 0.149 Uiso 1 1 calc R
H19B H 1.0159 0.9775 -0.3109 0.149 Uiso 1 1 calc R
H19C H 0.9259 1.0691 -0.3283 0.149 Uiso 1 1 calc R
C20 C 0.1561(4) 0.6240(4) -0.4750(3) 0.0624(10) Uani 1 1 d .
C21 C 0.1690(3) 0.5112(4) -0.4760(3) 0.0589(10) Uani 1 1 d .
H21A H 0.1942 0.4780 -0.5261 0.071 Uiso 1 1 calc R
C22 C 0.1439(3) 0.4481(3) -0.4015(2) 0.0500(8) Uani 1 1 d .
H22A H 0.1535 0.3723 -0.4016 0.060 Uiso 1 1 calc R
C23 C 0.1045(3) 0.4960(3) -0.3264(2) 0.0450(8) Uani 1 1 d .
C24 C 0.0788(3) 0.4342(3) -0.2443(2) 0.0430(7) Uani 1 1 d .
C25 C 0.0892(3) 0.3175(3) -0.2238(2) 0.0451(8) Uani 1 1 d .
H25A H 0.0985 0.2629 -0.2696 0.054 Uiso 1 1 calc R
C26 C 0.0011(3) 0.2796(3) -0.1448(2) 0.0476(8) Uani 1 1 d .
C27 C -0.0204(4) 0.3940(3) -0.1052(2) 0.0550(9) Uani 1 1 d .
H27A H -0.1080 0.3843 -0.0769 0.066 Uiso 1 1 calc R
H27B H 0.0514 0.4232 -0.0636 0.066 Uiso 1 1 calc R
C28 C -0.0158(3) 0.4750(3) -0.1819(2) 0.0488(8) Uani 1 1 d .
H28A H -0.1072 0.4633 -0.2084 0.059 Uiso 1 1 calc R
C29 C 0.0332(4) 0.6027(3) -0.1652(3) 0.0601(10) Uani 1 1 d .
H29A H -0.0316 0.6305 -0.1287 0.072 Uiso 1 1 calc R
H29B H 0.1206 0.6152 -0.1350 0.072 Uiso 1 1 calc R
C30 C 0.0477(4) 0.6677(3) -0.2476(3) 0.0626(10) Uani 1 1 d .
C31 C 0.0904(3) 0.6106(3) -0.3274(3) 0.0533(9) Uani 1 1 d .
C32 C 0.1167(4) 0.6740(3) -0.4025(3) 0.0632(11) Uani 1 1 d .
H32A H 0.1075 0.7499 -0.4034 0.076 Uiso 1 1 calc R
C33 C -0.1360(4) 0.2099(3) -0.1742(3) 0.0552(9) Uani 1 1 d .
C34 C -0.3303(6) 0.0745(5) -0.1270(4) 0.1028(17) Uani 1 1 d DU
H34A H -0.3848 0.0673 -0.0752 0.123 Uiso 1 1 calc R
H34B H -0.3787 0.1072 -0.1719 0.123 Uiso 1 1 calc R
C35 C -0.3074(8) -0.0326(6) -0.1531(5) 0.143(3) Uani 1 1 d DU
H35A H -0.3933 -0.0824 -0.1654 0.214 Uiso 1 1 calc R
H35B H -0.2606 -0.0645 -0.1077 0.214 Uiso 1 1 calc R
H35C H -0.2525 -0.0242 -0.2039 0.214 Uiso 1 1 calc R
C36 C 0.0760(4) 0.2118(3) -0.0849(3) 0.0584(9) Uani 1 1 d .
C37 C 0.1702(7) 0.0447(6) -0.0767(4) 0.125(2) Uani 1 1 d .
H37A H 0.2442 0.0916 -0.0441 0.150 Uiso 1 1 calc R
H37B H 0.1100 -0.0012 -0.0362 0.150 Uiso 1 1 calc R
C38 C 0.2221(10) -0.0248(6) -0.1311(5) 0.161(4) Uani 1 1 d .
H38A H 0.2715 -0.0719 -0.0985 0.242 Uiso 1 1 calc R
H38B H 0.2826 0.0205 -0.1707 0.242 Uiso 1 1 calc R
H38C H 0.1487 -0.0723 -0.1626 0.242 Uiso 1 1 calc R

loop_
_atom_site_aniso_label
_atom_site_aniso_U_11
_atom_site_aniso_U_22
_atom_site_aniso_U_33
_atom_site_aniso_U_23
_atom_site_aniso_U_13
_atom_site_aniso_U_12
Cl1 0.0811(7) 0.0801(7) 0.0775(7) 0.0393(6) 0.0153(6) 0.0251(6)
Cl2 0.0778(8) 0.1027(9) 0.0908(9) 0.0453(7) 0.0003(6) 0.0043(7)
O1 0.0331(11) 0.0486(13) 0.0585(14) 0.0080(11) 0.0033(10) 0.0080(9)
O2 0.095(2) 0.0427(16) 0.106(2) -0.0015(15) 0.0004(18) -0.0116(15)
O3 0.116(3) 0.128(3) 0.077(2) 0.038(2) 0.043(2) 0.071(2)
O4 0.110(3) 0.115(3) 0.106(3) 0.060(2) 0.042(2) 0.077(2)
O5 0.089(2) 0.076(2) 0.0561(17) -0.0018(14) 0.0215(15) 0.0053(16)
O6 0.0704(17) 0.0623(17) 0.0530(15) 0.0076(13) 0.0133(13) -0.0087(13)
O7 0.0351(11) 0.0517(14) 0.0632(15) 0.0028(11) -0.0042(10) 0.0101(10)
O8 0.111(3) 0.0451(17) 0.124(3) -0.0072(17) -0.004(2) 0.0230(16)
O9 0.0727(19) 0.107(3) 0.069(2) 0.0181(17) -0.0217(16) -0.0112(17)
O10 0.0642(18) 0.081(2) 0.094(2) 0.0265(18) -0.0029(16) -0.0150(15)
O11 0.109(3) 0.095(2) 0.068(2) 0.0031(17) -0.0268(18) 0.026(2)
O12 0.117(3) 0.077(2) 0.0655(18) 0.0069(15) -0.0028(17) 0.0542(19)
C1 0.0456(19) 0.058(2) 0.062(2) 0.0196(18) 0.0094(17) 0.0177(17)
C2 0.0425(18) 0.061(2) 0.052(2) 0.0087(17) 0.0035(15) 0.0156(16)
C3 0.0365(16) 0.0459(19) 0.056(2) 0.0061(16) 0.0034(14) 0.0074(14)
C4 0.0316(15) 0.0400(17) 0.0532(19) 0.0080(14) 0.0040(13) 0.0082(12)
C5 0.0328(15) 0.0405(17) 0.0475(18) 0.0042(14) 0.0015(13) 0.0067(13)
C6 0.0432(17) 0.0384(17) 0.0471(18) 0.0050(14) -0.0014(14) 0.0082(13)
C7 0.0425(17) 0.0495(19) 0.0485(19) 0.0111(15) 0.0011(14) 0.0107(15)
C8 0.0439(18) 0.062(2) 0.053(2) 0.0039(17) -0.0092(15) 0.0083(16)
C9 0.0351(16) 0.049(2) 0.057(2) 0.0023(16) -0.0020(14) 0.0051(14)
C10 0.0467(19) 0.053(2) 0.068(2) -0.0064(18) -0.0063(17) 0.0019(16)
C11 0.0473(19) 0.042(2) 0.081(3) -0.0017(18) 0.0025(18) 0.0060(16)
C12 0.0418(17) 0.0416(19) 0.066(2) 0.0071(16) 0.0074(16) 0.0115(14)
C13 0.0473(19) 0.0387(19) 0.083(3) 0.0150(18) 0.0130(18) 0.0099(15)
C14 0.057(2) 0.059(2) 0.058(2) 0.0167(18) 0.0045(18) 0.0185(18)
C15 0.134(5) 0.119(5) 0.192(6) 0.065(4) 0.048(4) 0.084(4)
C16 0.247(8) 0.127(6) 0.218(7) -0.022(5) 0.077(6) 0.086(6)
C17 0.053(2) 0.051(2) 0.050(2) 0.0079(17) -0.0002(16) 0.0138(16)
C18 0.080(3) 0.076(3) 0.065(3) 0.014(2) 0.018(2) -0.010(2)
C19 0.110(4) 0.084(4) 0.085(3) -0.001(3) 0.020(3) -0.027(3)
C20 0.0410(19) 0.068(3) 0.074(3) 0.022(2) -0.0067(18) 0.0002(18)
C21 0.0397(18) 0.076(3) 0.059(2) 0.0056(19) -0.0023(16) 0.0046(17)
C22 0.0360(17) 0.055(2) 0.058(2) 0.0011(17) -0.0026(15) 0.0067(15)
C23 0.0310(15) 0.0433(18) 0.060(2) 0.0026(15) -0.0042(14) 0.0046(13)
C24 0.0321(15) 0.0420(18) 0.055(2) -0.0032(15) -0.0035(13) 0.0072(13)
C25 0.0446(17) 0.0424(18) 0.0484(19) -0.0018(15) 0.0002(14) 0.0083(14)
C26 0.0449(18) 0.050(2) 0.0483(19) 0.0035(15) -0.0012(14) 0.0104(15)
C27 0.0471(19) 0.058(2) 0.060(2) -0.0080(18) 0.0056(16) 0.0098(16)
C28 0.0392(17) 0.0477(19) 0.061(2) -0.0044(16) 0.0002(15) 0.0110(14)
C29 0.053(2) 0.052(2) 0.077(3) -0.0149(19) -0.0017(18) 0.0141(17)
C30 0.050(2) 0.043(2) 0.094(3) -0.005(2) -0.007(2) 0.0056(16)
C31 0.0406(18) 0.0436(19) 0.074(2) 0.0031(18) -0.0073(16) 0.0041(14)
C32 0.046(2) 0.048(2) 0.093(3) 0.017(2) -0.007(2) 0.0041(16)
C33 0.050(2) 0.049(2) 0.064(2) 0.0062(18) -0.0009(18) 0.0029(16)
C34 0.084(3) 0.081(3) 0.138(5) -0.005(3) -0.001(3) 0.004(3)
C35 0.147(6) 0.130(5) 0.140(5) -0.017(4) -0.016(4) 0.000(4)
C36 0.056(2) 0.062(2) 0.057(2) 0.0083(19) 0.0029(18) 0.0101(18)
C37 0.177(6) 0.136(5) 0.093(4) 0.039(4) 0.009(4) 0.110(5)
C38 0.258(10) 0.132(6) 0.130(6) -0.030(5) -0.052(6) 0.132(7)

loop_
_atom_type_symbol
_atom_type_description
_atom_type_scat_dispersion_real
_atom_type_scat_dispersion_imag
_atom_type_scat_source
C C 0.0033 0.0016 'International Tables Vol C Tables 4.2.6.8 and 6.1.1.4'
H H 0.0000 0.0000 'International Tables Vol C Tables 4.2.6.8 and 6.1.1.4'
O O 0.0106 0.0060 'International Tables Vol C Tables 4.2.6.8 and 6.1.1.4'
Cl Cl 0.1484 0.1585 'International Tables Vol C Tables 4.2.6.8 and 6.1.1.4'

loop_
_geom_angle_atom_site_label_1
_geom_angle_atom_site_label_2
_geom_angle_atom_site_label_3
_geom_angle
C6 O1 C5 59.91(19)
C14 O4 C15 116.7(4)
C17 O6 C18 116.9(3)
C25 O7 C24 59.98(19)
C33 O10 C34 118.3(4)
C36 O12 C37 116.7(4)
C13 C1 C2 121.2(3)
C13 C1 Cl1 119.8(3)
C2 C1 Cl1 119.0(3)
C1 C2 C3 119.1(3)
C1 C2 H2A 120.5
C3 C2 H2A 120.5
C2 C3 C4 121.0(3)
C2 C3 H3A 119.5
C4 C3 H3A 119.5
C3 C4 C12 119.2(3)
C3 C4 C5 123.6(3)
C12 C4 C5 117.3(3)
C6 C5 O1 58.88(19)
C6 C5 C4 129.3(3)
O1 C5 C4 115.3(2)
C6 C5 C9 109.6(3)
O1 C5 C9 112.1(3)
C4 C5 C9 117.2(3)
O1 C6 C5 61.21(19)
O1 C6 C7 110.1(3)
C5 C6 C7 108.6(3)
O1 C6 H6A 120.8
C5 C6 H6A 120.8
C7 C6 H6A 120.8
C14 C7 C17 111.3(3)
C14 C7 C6 109.4(3)
C17 C7 C6 109.4(3)
C14 C7 C8 109.9(3)
C17 C7 C8 113.2(3)
C6 C7 C8 103.2(3)
C9 C8 C7 105.2(3)
C9 C8 H8A 110.7
C7 C8 H8A 110.7
C9 C8 H8B 110.7
C7 C8 H8B 110.7
H8A C8 H8B 108.8
C5 C9 C10 109.3(3)
C5 C9 C8 103.9(3)
C10 C9 C8 118.2(3)
C5 C9 H9A 108.4
C10 C9 H9A 108.4
C8 C9 H9A 108.4
C11 C10 C9 111.0(3)
C11 C10 H10A 109.4
C9 C10 H10A 109.4
C11 C10 H10B 109.4
C9 C10 H10B 109.4
H10A C10 H10B 108.0
O2 C11 C12 119.9(4)
O2 C11 C10 121.7(4)
C12 C11 C10 118.4(3)
C13 C12 C4 119.4(3)
C13 C12 C11 119.0(3)
C4 C12 C11 121.6(3)
C1 C13 C12 120.1(3)
C1 C13 H13A 120.0
C12 C13 H13A 120.0
O3 C14 O4 123.6(4)
O3 C14 C7 124.1(3)
O4 C14 C7 112.2(3)
C16 C15 O4 111.9(6)
C16 C15 H15A 109.2
O4 C15 H15A 109.2
C16 C15 H15B 109.2
O4 C15 H15B 109.2
H15A C15 H15B 107.9
C15 C16 H16A 109.5
C15 C16 H16B 109.5
H16A C16 H16B 109.5
C15 C16 H16C 109.5
H16A C16 H16C 109.5
H16B C16 H16C 109.5
O5 C17 O6 124.7(3)
O5 C17 C7 126.2(3)
O6 C17 C7 109.1(3)
C19 C18 O6 109.1(4)
C19 C18 H18A 109.9
O6 C18 H18A 109.9
C19 C18 H18B 109.9
O6 C18 H18B 109.9
H18A C18 H18B 108.3
C18 C19 H19A 109.5
C18 C19 H19B 109.5
H19A C19 H19B 109.5
C18 C19 H19C 109.5
H19A C19 H19C 109.5
H19B C19 H19C 109.5
C32 C20 C21 121.5(4)
C32 C20 Cl2 119.6(3)
C21 C20 Cl2 118.9(4)
C20 C21 C22 119.0(4)
C20 C21 H21A 120.5
C22 C21 H21A 120.5
C21 C22 C23 121.2(3)
C21 C22 H22A 119.4
C23 C22 H22A 119.4
C22 C23 C31 118.6(3)
C22 C23 C24 123.9(3)
C31 C23 C24 117.4(3)
C25 C24 C23 129.4(3)
C25 C24 O7 58.60(19)
C23 C24 O7 115.1(2)
C25 C24 C28 109.4(3)
C23 C24 C28 117.4(3)
O7 C24 C28 112.0(3)
O7 C25 C24 61.42(19)
O7 C25 C26 110.5(3)
C24 C25 C26 108.6(3)
O7 C25 H25A 120.7
C24 C25 H25A 120.7
C26 C25 H25A 120.7
C36 C26 C33 111.5(3)
C36 C26 C25 109.6(3)
C33 C26 C25 109.5(3)
C36 C26 C27 113.5(3)
C33 C26 C27 109.2(3)
C25 C26 C27 103.1(3)
C28 C27 C26 105.0(3)
C28 C27 H27A 110.7
C26 C27 H27A 110.7
C28 C27 H27B 110.7
C26 C27 H27B 110.7
H27A C27 H27B 108.8
C24 C28 C29 109.2(3)
C24 C28 C27 104.2(3)
C29 C28 C27 118.0(3)
C24 C28 H28A 108.3
C29 C28 H28A 108.3
C27 C28 H28A 108.3
C30 C29 C28 111.2(3)
C30 C29 H29A 109.4
C28 C29 H29A 109.4
C30 C29 H29B 109.4
C28 C29 H29B 109.4
H29A C29 H29B 108.0
O8 C30 C29 122.4(4)
O8 C30 C31 119.2(4)
C29 C30 C31 118.4(3)
C32 C31 C23 119.9(4)
C32 C31 C30 118.9(3)
C23 C31 C30 121.2(3)
C20 C32 C31 119.7(4)
C20 C32 H32A 120.2
C31 C32 H32A 120.2
O9 C33 O10 124.1(4)
O9 C33 C26 125.0(3)
O10 C33 C26 110.9(3)
C35 C34 O10 107.1(5)
C35 C34 H34A 110.3
O10 C34 H34A 110.3
C35 C34 H34B 110.3
O10 C34 H34B 110.3
H34A C34 H34B 108.6
C34 C35 H35A 109.5
C34 C35 H35B 109.5
H35A C35 H35B 109.5
C34 C35 H35C 109.5
H35A C35 H35C 109.5
H35B C35 H35C 109.5
O11 C36 O12 124.3(4)
O11 C36 C26 126.2(4)
O12 C36 C26 109.5(3)
C38 C37 O12 111.0(5)
C38 C37 H37A 109.4
O12 C37 H37A 109.4
C38 C37 H37B 109.4
O12 C37 H37B 109.4
H37A C37 H37B 108.0
C37 C38 H38A 109.5
C37 C38 H38B 109.5
H38A C38 H38B 109.5
C37 C38 H38C 109.5
H38A C38 H38C 109.5
H38B C38 H38C 109.5

loop_
_geom_bond_atom_site_label_1
_geom_bond_atom_site_label_2
_geom_bond_distance
Cl1 C1 1.743(4)
Cl2 C20 1.747(4)
O1 C6 1.442(4)
O1 C5 1.476(4)
O2 C11 1.218(4)
O3 C14 1.181(5)
O4 C14 1.300(4)
O4 C15 1.450(6)
O5 C17 1.184(4)
O6 C17 1.327(4)
O6 C18 1.453(4)
O7 C25 1.435(4)
O7 C24 1.477(4)
O8 C30 1.220(4)
O9 C33 1.176(4)
O10 C33 1.328(4)
O10 C34 1.461(6)
O11 C36 1.189(5)
O12 C36 1.316(5)
O12 C37 1.468(5)
C1 C13 1.369(5)
C1 C2 1.381(5)
C2 C3 1.386(5)
C2 H2A 0.9300
C3 C4 1.388(5)
C3 H3A 0.9300
C4 C12 1.403(4)
C4 C5 1.477(4)
C5 C6 1.457(4)
C5 C9 1.509(4)
C6 C7 1.535(4)
C6 H6A 0.9800
C7 C14 1.520(5)
C7 C17 1.526(5)
C7 C8 1.552(5)
C8 C9 1.538(5)
C8 H8A 0.9700
C8 H8B 0.9700
C9 C10 1.524(5)
C9 H9A 0.9800
C10 C11 1.505(5)
C10 H10A 0.9700
C10 H10B 0.9700
C11 C12 1.505(5)
C12 C13 1.398(5)
C13 H13A 0.9300
C15 C16 1.317(9)
C15 H15A 0.9700
C15 H15B 0.9700
C16 H16A 0.9600
C16 H16B 0.9600
C16 H16C 0.9600
C18 C19 1.450(6)
C18 H18A 0.9700
C18 H18B 0.9700
C19 H19A 0.9600
C19 H19B 0.9600
C19 H19C 0.9600
C20 C32 1.369(6)
C20 C21 1.380(6)
C21 C22 1.382(5)
C21 H21A 0.9300
C22 C23 1.391(5)
C22 H22A 0.9300
C23 C31 1.405(5)
C23 C24 1.476(5)
C24 C25 1.456(4)
C24 C28 1.505(5)
C25 C26 1.534(5)
C25 H25A 0.9800
C26 C36 1.519(5)
C26 C33 1.519(5)
C26 C27 1.551(5)
C27 C28 1.532(5)
C27 H27A 0.9700
C27 H27B 0.9700
C28 C29 1.528(5)
C28 H28A 0.9800
C29 C30 1.494(6)
C29 H29A 0.9700
C29 H29B 0.9700
C30 C31 1.516(6)
C31 C32 1.394(5)
C32 H32A 0.9300
C34 C35 1.402(8)
C34 H34A 0.9700
C34 H34B 0.9700
C35 H35A 0.9600
C35 H35B 0.9600
C35 H35C 0.9600
C37 C38 1.358(8)
C37 H37A 0.9700
C37 H37B 0.9700
C38 H38A 0.9600
C38 H38B 0.9600
C38 H38C 0.9600
